data_4032317
loop_
_publ_author_name
'Sakaguchi, Yukiho'
'Yamada, Shigeyuki'
'Konno, Tsutomu'
'Agou, Tomohiro'
'Kubota, Toshio'

_publ_section_title
;
 Stereochemically Defined Various Multisubstituted Alkenes Bearing a
 Tetrafluoroethylene (-CF2CF2-) Fragment.
;
_journal_issue 3
_journal_name_full 'The Journal of organic chemistry'
_journal_page_first 1618
_journal_page_last 1631
_journal_paper_doi 10.1021/acs.joc.6b02793
_journal_volume 82
_journal_year 2017
_chemical_formula_moiety '2(C16 H10 Br Cl F4)'
_chemical_formula_sum 'C16 H10 Br Cl F4'
_chemical_formula_weight 393.60
_chemical_name_systematic
;
 ?
;
_space_group_crystal_system triclinic
_space_group_IT_number 2
_space_group_name_Hall '-P 1'
_space_group_name_H-M_alt 'P -1'
_symmetry_space_group_name_Hall '-P 1'
_symmetry_space_group_name_H-M 'P -1'
_atom_sites_solution_hydrogens geom
_audit_creation_date 2015-12-03
_audit_creation_method
;
Olex2 1.2
(compiled 2015.09.30 svn.r3233 for OlexSys, GUI svn.r5103)
;
_cell_angle_alpha 97.739(7)
_cell_angle_beta 93.504(7)
_cell_angle_gamma 99.049(7)
_cell_formula_units_Z 1
_cell_length_a 5.3972(4)
_cell_length_b 9.9775(7)
_cell_length_c 14.1887(10)
_cell_measurement_reflns_used 7416
_cell_measurement_temperature 293
_cell_measurement_theta_max 27.6
_cell_measurement_theta_min 3.3
_cell_volume 745.04(10)
_computing_cell_refinement
;
CrystalClear-SM Auto 2.0 r1 (Rigaku, 2009)
;
_computing_data_collection
;
CrystalClear-SM Auto 2.0 r1 (Rigaku, 2009)
;
_computing_data_reduction
;
CrystalClear-SM Auto 2.0 r1 (Rigaku, 2009)
;
_computing_molecular_graphics 'Olex2 (Dolomanov et al., 2009)'
_computing_publication_material 'Olex2 (Dolomanov et al., 2009)'
_computing_structure_refinement 'ShelXL (Sheldrick, 2015)'
_computing_structure_solution 'ShelXS (Sheldrick, 2008)'
_diffrn_ambient_temperature 293
_diffrn_detector CCD
_diffrn_detector_area_resol_mean 13.6612
_diffrn_measured_fraction_theta_full 0.998
_diffrn_measured_fraction_theta_max 0.998
_diffrn_measurement_details
;
scan:
    Number of images: 180
               Slice: -60.0000 - 120.0000
         Image width: 1.0000
            Exp time: 10.0000
       Rotation axis: Omega
               Omega: 0.0000
                 Chi: 54.0000
                 Phi: 0.0000
                 XTD: 50.0000
              2theta: 30.0000
scan:
    Number of images: 180
               Slice: -60.0000 - 120.0000
         Image width: 1.0000
            Exp time: 10.0000
       Rotation axis: Omega
               Omega: 0.0000
                 Chi: 54.0000
                 Phi: 120.0000
                 XTD: 50.0000
              2theta: 30.0000
scan:
    Number of images: 180
               Slice: -60.0000 - 120.0000
         Image width: 1.0000
            Exp time: 10.0000
       Rotation axis: Omega
               Omega: 0.0000
                 Chi: 54.0000
                 Phi: 240.0000
                 XTD: 50.0000
              2theta: 30.0000
;
_diffrn_measurement_device
;
XtaLABmini: Fixed Chi 2 circle
;
_diffrn_measurement_device_type
;
Rigaku Mercury375R (2x2 bin mode)
;
_diffrn_measurement_method 'profile data from \w-scans'
_diffrn_measurement_specimen_support Fiber
_diffrn_orient_matrix_type d*Trek
_diffrn_orient_matrix_UB_11 -0.011025
_diffrn_orient_matrix_UB_12 0.186097
_diffrn_orient_matrix_UB_13 -0.016030
_diffrn_orient_matrix_UB_21 -0.099560
_diffrn_orient_matrix_UB_22 0.012639
_diffrn_orient_matrix_UB_23 0.019659
_diffrn_orient_matrix_UB_31 0.004623
_diffrn_orient_matrix_UB_32 0.012341
_diffrn_orient_matrix_UB_33 0.070030
_diffrn_radiation_monochromator 'Graphite Monochromator'
_diffrn_radiation_type MoK\a
_diffrn_radiation_wavelength 0.71075
_diffrn_reflns_av_R_equivalents 0.0228
_diffrn_reflns_av_unetI/netI 0.0271
_diffrn_reflns_Laue_measured_fraction_full 0.998
_diffrn_reflns_Laue_measured_fraction_max 0.998
_diffrn_reflns_limit_h_max 7
_diffrn_reflns_limit_h_min -6
_diffrn_reflns_limit_k_max 12
_diffrn_reflns_limit_k_min -12
_diffrn_reflns_limit_l_max 18
_diffrn_reflns_limit_l_min -18
_diffrn_reflns_number 7859
_diffrn_reflns_point_group_measured_fraction_full 0.998
_diffrn_reflns_point_group_measured_fraction_max 0.998
_diffrn_reflns_theta_full 25.242
_diffrn_reflns_theta_max 27.484
_diffrn_reflns_theta_min 3.324
_diffrn_source 'Sealed Tube'
_diffrn_source_current 12.0
_diffrn_source_power 0.6
_diffrn_source_voltage 50.0
_exptl_absorpt_coefficient_mu 1.486
_exptl_absorpt_correction_T_max 1.000
_exptl_absorpt_correction_T_min 0.730
_exptl_absorpt_correction_type multi-scan
_exptl_crystal_colour Colorless
_exptl_crystal_density_diffrn 0.877
_exptl_crystal_description Prism
_exptl_crystal_F_000 194
_exptl_crystal_size_max 0.466
_exptl_crystal_size_mid 0.344
_exptl_crystal_size_min 0.3
_refine_diff_density_max 0.356
_refine_diff_density_min -0.513
_refine_diff_density_rms 0.052
_refine_ls_extinction_method none
_refine_ls_goodness_of_fit_ref 1.060
_refine_ls_hydrogen_treatment constr
_refine_ls_matrix_type full
_refine_ls_number_parameters 199
_refine_ls_number_reflns 3394
_refine_ls_number_restraints 0
_refine_ls_restrained_S_all 1.060
_refine_ls_R_factor_all 0.0340
_refine_ls_R_factor_gt 0.0292
_refine_ls_shift/su_max 0.000
_refine_ls_shift/su_mean 0.000
_refine_ls_structure_factor_coef Fsqd
_refine_ls_weighting_details 'w=1/[\s^2^(Fo^2^)+(0.0260P)^2^+0.3697P] where P=(Fo^2^+2Fc^2^)/3'
_refine_ls_weighting_scheme calc
_refine_ls_wR_factor_gt 0.0673
_refine_ls_wR_factor_ref 0.0697
_reflns_Friedel_coverage 0.000
_reflns_number_gt 3063
_reflns_number_total 3394
_reflns_threshold_expression 'I > 2\s(I)'
_cod_data_source_file jo6b02793_si_002.cif
_cod_data_source_block shelx
_cod_depositor_comments
;
The following automatic conversions were performed:

'_exptl_absorpt_correction_type' value 'Multi-scan' changed to
'multi-scan' according to
/home/data/users/saulius/crontab/automatic-downloads/current/ACS/lib/dictionaries/cif_core.dic
dictionary named 'cif_core.dic' version 2.4.2 from 2011-04-26.

Automatic conversion script
Id: cif_fix_values 4973 2017-02-22 13:04:09Z antanas 
;
_cod_original_cell_volume 745.04(9)
_cod_database_code 4032317
_shelxl_version_number 2013-4
_shelx_space_group_comment
;
The symmetry employed for this shelxl refinement is uniquely defined
by the following loop, which should always be used as a source of
symmetry information in preference to the above space-group names.
They are only intended as comments.
;
_shelx_estimated_absorpt_t_max 0.664
_shelx_estimated_absorpt_t_min 0.544
_olex2_refinement_description
;
1. Fixed Uiso
 At 1.2 times of:
  All C(H) groups
2.a Aromatic/amide H refined with riding coordinates:
 C7(H7), C11(H11), C12(H12), C13(H13), C14(H14), C15(H15), C16(H16), C17(H17),
 C18(H18), C20(H20)
;
_olex2_submission_special_instructions 'No special instructions were received'

loop_
_space_group_symop_operation_xyz
'x, y, z'
'-x, -y, -z'

loop_
_atom_site_label
_atom_site_type_symbol
_atom_site_fract_x
_atom_site_fract_y
_atom_site_fract_z
_atom_site_U_iso_or_equiv
_atom_site_adp_type
_atom_site_occupancy
_atom_site_site_symmetry_order
_atom_site_calc_flag
_atom_site_refinement_flags_posn
Br1 Br 0.50887(5) 0.87186(2) 0.62173(2) 0.04700(9) Uani 1 1 d .
Cl2 Cl 1.16294(11) 0.22167(6) 0.04759(4) 0.04534(14) Uani 1 1 d .
F1 F 0.2963(2) 0.61824(12) 0.48037(8) 0.0385(3) Uani 1 1 d .
F2 F 0.3596(2) 0.79041(12) 0.40089(8) 0.0401(3) Uani 1 1 d .
F3 F 0.7902(3) 0.68754(13) 0.55774(9) 0.0469(3) Uani 1 1 d .
C4 C 0.6646(3) 0.63258(17) 0.28363(12) 0.0255(3) Uani 1 1 d .
F5 F 0.8323(3) 0.86625(14) 0.48604(10) 0.0522(3) Uani 1 1 d .
C6 C 0.6402(3) 0.75922(18) 0.24006(12) 0.0254(3) Uani 1 1 d .
C7 C 0.5920(4) 0.60831(19) 0.36852(13) 0.0296(4) Uani 1 1 d .
H7 H 0.6169 0.5245 0.3858 0.036 Uiso 1 1 calc R
C8 C 0.7865(3) 0.52909(18) 0.22547(12) 0.0260(3) Uani 1 1 d .
C9 C 0.6652(4) 0.77764(19) 0.52108(14) 0.0333(4) Uani 1 1 d .
C10 C 0.4760(4) 0.69808(19) 0.43934(13) 0.0289(4) Uani 1 1 d .
C11 C 0.4259(4) 0.7686(2) 0.18374(13) 0.0323(4) Uani 1 1 d .
H11 H 0.2886 0.6978 0.1758 0.039 Uiso 1 1 calc R
C12 C 0.7359(4) 0.5009(2) 0.12678(13) 0.0346(4) Uani 1 1 d .
H12 H 0.6264 0.5481 0.0966 0.042 Uiso 1 1 calc R
C13 C 1.0723(4) 0.3646(2) 0.21427(14) 0.0357(4) Uani 1 1 d .
H13 H 1.1874 0.3197 0.2435 0.043 Uiso 1 1 calc R
C14 C 0.9556(4) 0.45847(19) 0.26807(13) 0.0328(4) Uani 1 1 d .
H14 H 0.9905 0.4749 0.3340 0.039 Uiso 1 1 calc R
C15 C 0.8300(4) 0.9812(2) 0.20788(15) 0.0372(4) Uani 1 1 d .
H15 H 0.9656 1.0530 0.2165 0.045 Uiso 1 1 calc R
C16 C 0.8422(4) 0.8668(2) 0.25210(14) 0.0316(4) Uani 1 1 d .
H16 H 0.9862 0.8619 0.2901 0.038 Uiso 1 1 calc R
C17 C 0.8455(4) 0.4041(2) 0.07298(14) 0.0375(4) Uani 1 1 d .
H17 H 0.8046 0.3834 0.0074 0.045 Uiso 1 1 calc R
C18 C 0.6177(4) 0.9895(2) 0.15099(15) 0.0379(5) Uani 1 1 d .
H18 H 0.6110 1.0661 0.1208 0.046 Uiso 1 1 calc R
C19 C 1.0159(4) 0.33825(19) 0.11684(13) 0.0312(4) Uani 1 1 d .
C20 C 0.4162(4) 0.8838(2) 0.13925(14) 0.0374(4) Uani 1 1 d .
H20 H 0.2725 0.8894 0.1013 0.045 Uiso 1 1 calc R

loop_
_atom_site_aniso_label
_atom_site_aniso_U_11
_atom_site_aniso_U_22
_atom_site_aniso_U_33
_atom_site_aniso_U_23
_atom_site_aniso_U_13
_atom_site_aniso_U_12
Br1 0.06137(16) 0.04449(14) 0.03339(13) -0.00808(9) 0.00602(10) 0.01446(11)
Cl2 0.0492(3) 0.0457(3) 0.0426(3) -0.0030(2) 0.0096(2) 0.0180(2)
F1 0.0425(6) 0.0404(6) 0.0304(6) 0.0044(5) 0.0101(5) -0.0022(5)
F2 0.0521(7) 0.0463(7) 0.0281(6) 0.0104(5) 0.0041(5) 0.0232(6)
F3 0.0559(8) 0.0507(7) 0.0357(6) 0.0005(6) -0.0089(6) 0.0238(6)
C4 0.0278(8) 0.0251(8) 0.0219(8) 0.0024(6) -0.0012(7) 0.0013(7)
F5 0.0526(8) 0.0470(7) 0.0497(8) 0.0027(6) 0.0108(6) -0.0130(6)
C6 0.0294(9) 0.0285(9) 0.0199(8) 0.0053(7) 0.0054(7) 0.0064(7)
C7 0.0389(10) 0.0268(9) 0.0237(9) 0.0051(7) 0.0031(7) 0.0058(8)
C8 0.0297(9) 0.0252(8) 0.0225(8) 0.0043(7) 0.0015(7) 0.0018(7)
C9 0.0412(11) 0.0306(9) 0.0282(9) 0.0037(7) 0.0034(8) 0.0068(8)
C10 0.0365(10) 0.0293(9) 0.0222(8) 0.0080(7) 0.0033(7) 0.0060(8)
C11 0.0308(9) 0.0391(10) 0.0271(9) 0.0058(8) 0.0014(7) 0.0056(8)
C12 0.0404(10) 0.0423(11) 0.0234(9) 0.0050(8) 0.0003(8) 0.0143(9)
C13 0.0398(11) 0.0337(10) 0.0340(10) 0.0034(8) -0.0038(8) 0.0117(8)
C14 0.0406(10) 0.0334(9) 0.0233(9) 0.0023(7) -0.0044(8) 0.0074(8)
C15 0.0394(11) 0.0311(10) 0.0418(11) 0.0096(8) 0.0082(9) 0.0029(8)
C16 0.0294(9) 0.0341(9) 0.0315(10) 0.0079(8) 0.0003(7) 0.0045(8)
C17 0.0458(11) 0.0455(11) 0.0211(9) 0.0002(8) 0.0022(8) 0.0119(9)
C18 0.0504(12) 0.0360(10) 0.0347(10) 0.0148(8) 0.0120(9) 0.0182(9)
C19 0.0330(9) 0.0291(9) 0.0307(9) 0.0003(7) 0.0074(8) 0.0048(8)
C20 0.0379(10) 0.0504(12) 0.0287(10) 0.0108(9) 0.0019(8) 0.0181(9)

loop_
_atom_type_symbol
_atom_type_description
_atom_type_scat_dispersion_real
_atom_type_scat_dispersion_imag
_atom_type_scat_source
C C 0.0033 0.0016 'International Tables Vol C Tables 4.2.6.8 and 6.1.1.4'
H H 0.0000 0.0000 'International Tables Vol C Tables 4.2.6.8 and 6.1.1.4'
Br Br -0.2901 2.4595 'International Tables Vol C Tables 4.2.6.8 and 6.1.1.4'
Cl Cl 0.1484 0.1585 'International Tables Vol C Tables 4.2.6.8 and 6.1.1.4'
F F 0.0171 0.0103 'International Tables Vol C Tables 4.2.6.8 and 6.1.1.4'

loop_
_geom_angle_atom_site_label_1
_geom_angle_atom_site_label_2
_geom_angle_atom_site_label_3
_geom_angle
C7 C4 C6 125.43(16)
C7 C4 C8 119.15(16)
C8 C4 C6 115.41(14)
C11 C6 C4 121.59(16)
C11 C6 C16 119.14(17)
C16 C6 C4 119.17(16)
C4 C7 C10 128.33(17)
C12 C8 C4 120.89(16)
C12 C8 C14 117.94(17)
C14 C8 C4 121.17(16)
F3 C9 Br1 108.47(13)
F3 C9 C10 108.10(15)
F5 C9 Br1 109.92(13)
F5 C9 F3 107.65(17)
F5 C9 C10 109.22(15)
C10 C9 Br1 113.31(13)
F1 C10 C7 108.84(15)
F1 C10 C9 106.69(14)
F2 C10 F1 106.43(15)
F2 C10 C7 113.77(14)
F2 C10 C9 107.37(15)
C7 C10 C9 113.30(16)
C6 C11 C20 120.09(19)
C17 C12 C8 121.05(18)
C19 C13 C14 119.19(17)
C13 C14 C8 121.30(17)
C18 C15 C16 120.41(19)
C15 C16 C6 120.28(18)
C19 C17 C12 119.62(18)
C20 C18 C15 119.65(18)
C13 C19 Cl2 119.96(15)
C17 C19 Cl2 119.21(15)
C17 C19 C13 120.83(18)
C18 C20 C11 120.41(18)

loop_
_geom_bond_atom_site_label_1
_geom_bond_atom_site_label_2
_geom_bond_distance
Br1 C9 1.9157(19)
Cl2 C19 1.7396(19)
F1 C10 1.366(2)
F2 C10 1.348(2)
F3 C9 1.345(2)
C4 C6 1.500(2)
C4 C7 1.330(2)
C4 C8 1.493(2)
F5 C9 1.328(2)
C6 C11 1.388(3)
C6 C16 1.389(3)
C7 C10 1.488(3)
C8 C12 1.392(3)
C8 C14 1.394(3)
C9 C10 1.539(3)
C11 C20 1.390(3)
C12 C17 1.379(3)
C13 C14 1.382(3)
C13 C19 1.378(3)
C15 C16 1.383(3)
C15 C18 1.380(3)
C17 C19 1.377(3)
C18 C20 1.376(3)
